data_7708541
loop_
_publ_author_name
'Dobrynin, Mikhail V.'
'Kasatkina, Svetlana'
'Baykov, Sergey'
'Savko, Polina'
'Antonov, Nikita'
'Mikherdov, Alexander S.'
'Boyarskiy, Vadim'
'Islamova, Regina M.'

_publ_section_title
;
 Deprotonated diaminocarbene platinum complexes for thermoresponsive
 luminescent silicone materials: both catalysts and luminophores
;
_journal_name_full 'Dalton Transactions'
_journal_paper_doi 10.1039/D1DT02823E
_journal_year 2021
_chemical_formula_moiety 'C27 H30 Cl N5 O Pt'
_chemical_formula_sum 'C27 H30 Cl N5 O Pt'
_chemical_formula_weight 671.10
_space_group_crystal_system monoclinic
_space_group_IT_number 14
_space_group_name_Hall '-P 2ybc'
_space_group_name_H-M_alt 'P 1 21/c 1'
_atom_sites_solution_hydrogens geom
_audit_creation_date 2021-04-25
_audit_creation_method
;
Olex2 1.3
(compiled 2020.11.12 svn.r5f609507 for OlexSys, GUI svn.r6272)
;
_audit_update_record
;
2021-08-10 deposited with the CCDC.	2021-10-11 downloaded from the CCDC.
;
_cell_angle_alpha 90
_cell_angle_beta 101.3680(10)
_cell_angle_gamma 90
_cell_formula_units_Z 4
_cell_length_a 7.55950(10)
_cell_length_b 29.0139(4)
_cell_length_c 11.9767(2)
_cell_measurement_reflns_used 7392
_cell_measurement_temperature 100(2)
_cell_measurement_theta_max 70.2220
_cell_measurement_theta_min 3.0280
_cell_volume 2575.32(7)
_computing_cell_refinement 'CrysAlisPro 1.171.40.71a (Rigaku OD, 2020)'
_computing_data_collection 'CrysAlisPro 1.171.40.71a (Rigaku OD, 2020)'
_computing_data_reduction 'CrysAlisPro 1.171.40.71a (Rigaku OD, 2020)'
_computing_molecular_graphics 'Olex2 1.3 (Dolomanov et al., 2009)'
_computing_publication_material 'Olex2 1.3 (Dolomanov et al., 2009)'
_computing_structure_refinement 'ShelXL (Sheldrick, 2015)'
_computing_structure_solution 'SHELXT 2018/2 (Sheldrick, 2018)'
_diffrn_ambient_environment N~2~
_diffrn_ambient_temperature 100(2)
_diffrn_detector 'Hybrid Pixel Array Detector'
_diffrn_detector_area_resol_mean 10.0000
_diffrn_detector_type HyPix3000
_diffrn_measured_fraction_theta_full 0.997
_diffrn_measured_fraction_theta_max 0.992
_diffrn_measurement_details
;
List of Runs (angles in degrees, time in seconds):

  # Type    Start    End  Width  t~exp~   \w     \q     \k     \f   Frames
#--------------------------------------------------------------------------
  1  \w    -82.00 -44.00   0.50    0.20    --  -38.82 120.00 -63.00   76
  2  \w    -78.00 -26.00   0.50    0.20    --  -38.82 155.00  94.00  104
  3  \w     23.00  83.00   0.50    0.20    --   38.82-155.00  55.00  120
  4  \w     20.00  45.00   0.50    0.20    --   38.82-120.00-147.00   50
  5  \w     85.00 115.00   0.50    0.71    --  100.00-155.00  55.00   60
  6  \w     48.00  74.00   0.50    0.71    --  100.00-120.00-147.00   52
  7  \w     95.00 134.00   0.50    0.71    --  100.00 120.00 -63.00   78
  8  \w    -56.00 -23.00   0.50    0.20    --  -38.82  54.00 -60.00   66
  9  \w    -19.00  14.00   0.50    0.20    --  -38.82  54.00 -60.00   66
 10  \w    -63.00 -27.00   0.50    0.20    --  -38.82  77.00-120.00   72
 11  \w     -3.00  27.00   0.50    0.20    --  -38.82  77.00-120.00   60
 12  \w      3.00  29.00   0.50    0.20    --  -38.82  32.00  90.00   52
 13  \w    -44.00 -16.00   0.50    0.20    --  -38.82  32.00  90.00   56
 14  \w    -52.00 -15.00   0.50    0.20    --  -38.82  32.00-180.00   74
 15  \w   -105.00 -35.00   0.50    0.20    --  -38.82 -43.00-180.00  140
 16  \w     21.00  91.00   0.50    0.20    --   38.82-138.00 -30.00  140
 17  \w     33.00 105.00   0.50    0.20    --   38.82  32.00 -60.00  144
 18  \w     70.00 104.00   0.50    0.20    --   38.82  43.00 150.00   68
 19  \w     26.00  56.00   0.50    0.20    --   38.82  32.00  30.00   60
 20  \w     33.00  62.00   0.50    0.20    --   38.82  43.00 150.00   58
 21  \w     26.00  57.00   0.50    0.71    --  100.00 -93.00-150.00   62
 22  \w     57.00  83.00   0.50    0.71    --  100.00 178.00   0.00   52
 23  \w     31.00 114.00   0.50    0.71    --  100.00 -30.00-180.00  166
 24  \w     86.00 113.00   0.50    0.71    --  100.00 -77.00-120.00   54
 25  \w     93.00 119.00   0.50    0.71    --  100.00  77.00 -60.00   52
 26  \w     31.00 107.00   0.50    0.71    --  100.00-111.00  30.00  152
 27  \w    101.00 140.00   0.50    0.71    --  100.00 111.00 -90.00   78
 28  \w     37.00  71.00   0.50    0.71    --  100.00-111.00 -30.00   68
 29  \w     93.00 118.00   0.50    0.71    --  100.00-133.00-180.00   50
 30  \w     80.00 157.00   0.50    0.71    --  100.00  53.00 120.00  154
 31  \w     35.00  62.00   0.50    0.71    --  100.00 -77.00-120.00   54
 32  \w     36.00  94.00   0.50    0.71    --  100.00-133.00 -30.00  116
 33  \w     47.00  77.00   0.50    0.71    --  100.00-133.00-180.00   60
 34  \w     84.00 109.00   0.50    0.71    --  100.00  77.00-180.00   50
 35  \w     88.00 157.00   0.50    0.71    --  100.00  37.00  90.00  138
 36  \w    100.00 139.00   0.50    0.71    --  100.00 178.00   0.00   78
 37  \w     57.00 105.00   0.50    0.71    --  100.00 -93.00 150.00   96
 38  \w     71.00 106.00   0.50    0.71    --  100.00-111.00-120.00   70
 39  \w     85.00 152.00   0.50    0.71    --  100.00  93.00 120.00  134
 40  \w    108.00 153.00   0.50    0.71    --  100.00  77.00-120.00   90
 41  \w     88.00 113.00   0.50    0.71    --  100.00-133.00   0.00   50
 42  \w     54.00  72.50   0.50    0.71    --  100.00 -61.00-180.00   37
;
_diffrn_measurement_device 'four-circle diffractometer'
_diffrn_measurement_device_type 'SuperNova, Single source at offset/far, HyPix3000'
_diffrn_measurement_method '\w scans'
_diffrn_orient_matrix_type 'CrysAlisPro convention (1999,Acta A55,543-557)'
_diffrn_orient_matrix_UB_11 -0.0357665000
_diffrn_orient_matrix_UB_12 0.0140266000
_diffrn_orient_matrix_UB_13 0.1176207000
_diffrn_orient_matrix_UB_21 0.0343847000
_diffrn_orient_matrix_UB_22 0.0508362000
_diffrn_orient_matrix_UB_23 -0.0262335000
_diffrn_orient_matrix_UB_31 -0.2018476000
_diffrn_orient_matrix_UB_32 0.0061524000
_diffrn_orient_matrix_UB_33 -0.0518990000
_diffrn_radiation_monochromator mirror
_diffrn_radiation_probe x-ray
_diffrn_radiation_type CuK\a
_diffrn_radiation_wavelength 1.54184
_diffrn_reflns_av_R_equivalents 0.0393
_diffrn_reflns_av_unetI/netI 0.0408
_diffrn_reflns_Laue_measured_fraction_full 0.997
_diffrn_reflns_Laue_measured_fraction_max 0.992
_diffrn_reflns_limit_h_max 7
_diffrn_reflns_limit_h_min -9
_diffrn_reflns_limit_k_max 34
_diffrn_reflns_limit_k_min -35
_diffrn_reflns_limit_l_max 14
_diffrn_reflns_limit_l_min -14
_diffrn_reflns_number 14904
_diffrn_reflns_point_group_measured_fraction_full 0.997
_diffrn_reflns_point_group_measured_fraction_max 0.992
_diffrn_reflns_theta_full 67.684
_diffrn_reflns_theta_max 70.424
_diffrn_reflns_theta_min 3.046
_diffrn_source 'micro-focus sealed X-ray tube'
_diffrn_source_type 'SuperNova (Cu) X-ray Source'
_exptl_absorpt_coefficient_mu 11.378
_exptl_absorpt_correction_T_max 1.00000
_exptl_absorpt_correction_T_min 0.83463
_exptl_absorpt_correction_type multi-scan
_exptl_absorpt_process_details
;
CrysAlisPro 1.171.40.71a (Rigaku Oxford Diffraction, 2020)
Empirical absorption correction using spherical harmonics,
 implemented in SCALE3 ABSPACK scaling algorithm.
;
_exptl_crystal_colour 'clear orange'
_exptl_crystal_colour_lustre clear
_exptl_crystal_colour_primary orange
_exptl_crystal_density_diffrn 1.731
_exptl_crystal_description prism
_exptl_crystal_F_000 1320
_exptl_crystal_recrystallization_method 'Re-crystallisation from solvent: 1,2-dichloroethane'
_exptl_crystal_size_max 0.2
_exptl_crystal_size_mid 0.14
_exptl_crystal_size_min 0.1
_refine_diff_density_max 1.159
_refine_diff_density_min -1.274
_refine_diff_density_rms 0.120
_refine_ls_extinction_method none
_refine_ls_goodness_of_fit_ref 1.098
_refine_ls_hydrogen_treatment constr
_refine_ls_matrix_type full
_refine_ls_number_parameters 323
_refine_ls_number_reflns 4890
_refine_ls_number_restraints 0
_refine_ls_restrained_S_all 1.098
_refine_ls_R_factor_all 0.0317
_refine_ls_R_factor_gt 0.0281
_refine_ls_shift/su_max 0.004
_refine_ls_shift/su_mean 0.000
_refine_ls_structure_factor_coef Fsqd
_refine_ls_weighting_details 'w=1/[\s^2^(Fo^2^)+(0.0328P)^2^+0.9747P] where P=(Fo^2^+2Fc^2^)/3'
_refine_ls_weighting_scheme calc
_refine_ls_wR_factor_gt 0.0697
_refine_ls_wR_factor_ref 0.0717
_reflns_Friedel_coverage 0.000
_reflns_number_gt 4399
_reflns_number_total 4890
_reflns_threshold_expression 'I > 2\s(I)'
_cod_data_source_file d1dt02823e2.cif
_cod_data_source_block bsc-450
_cod_database_code 7708541
_shelx_shelxl_version_number 2018/3
_chemical_oxdiff_formula 'C27 H30 Cl N5 O Pt '
_shelx_space_group_comment
;
The symmetry employed for this shelxl refinement is uniquely defined
by the following loop, which should always be used as a source of
symmetry information in preference to the above space-group names.
They are only intended as comments.
;
_shelx_estimated_absorpt_t_max 0.396
_shelx_estimated_absorpt_t_min 0.209
_reflns_odcompleteness_completeness 98.18
_reflns_odcompleteness_iscentric 1
_reflns_odcompleteness_theta 70.93
_olex2_refinement_description
;
1.a Aromatic/amide H refined with riding coordinates:
 C2(H2), C18(H18), C11(H11), C1(H1), C4(H4), C9(H9), C19(H19), C20(H20),
 C10(H10)
1.b Idealised Me refined as rotating group:
 C26(H26A,H26B,H26C), C27(H27A,H27B,H27C), C22(H22A,H22B,H22C), C23(H23A,H23B,
 H23C), C14(H14A,H14B,H14C), C13(H13A,H13B,H13C), C25(H25A,H25B,H25C)
;
_olex2_submission_special_instructions 'No special instructions were received'
_oxdiff_exptl_absorpt_empirical_details
;
Empirical correction (ABSPACK) includes:
- Absorption correction using spherical harmonics
- Frame scaling
;
_oxdiff_exptl_absorpt_empirical_full_max 1.389
_oxdiff_exptl_absorpt_empirical_full_min 0.782

loop_
_space_group_symop_operation_xyz
'x, y, z'
'-x, y+1/2, -z+1/2'
'-x, -y, -z'
'x, -y-1/2, z-1/2'

loop_
_atom_site_label
_atom_site_type_symbol
_atom_site_fract_x
_atom_site_fract_y
_atom_site_fract_z
_atom_site_U_iso_or_equiv
_atom_site_adp_type
_atom_site_occupancy
_atom_site_site_symmetry_order
_atom_site_calc_flag
_atom_site_refinement_flags_posn
_atom_site_refinement_flags_adp
_atom_site_refinement_flags_occupancy
_atom_site_disorder_assembly
_atom_site_disorder_group
Pt1 Pt 0.74744(2) 0.65856(2) 0.35042(2) 0.01556(7) Uani 1 1 d . . . . .
Cl1 Cl 0.93320(12) 0.63063(3) 0.52224(8) 0.02255(19) Uani 1 1 d . . . . .
O1 O 0.6201(4) 0.75190(10) 0.0082(2) 0.0254(6) Uani 1 1 d . . . . .
N1 N 0.8679(4) 0.72187(11) 0.3614(3) 0.0173(6) Uani 1 1 d . . . . .
N4 N 0.5743(4) 0.56291(12) 0.3373(3) 0.0202(7) Uani 1 1 d . . . . .
N2 N 0.6548(4) 0.73321(12) 0.1997(3) 0.0202(7) Uani 1 1 d . . . . .
N3 N 0.4612(4) 0.67594(11) 0.1366(3) 0.0184(6) Uani 1 1 d . . . . .
N5 N 0.4607(4) 0.79259(12) 0.1169(3) 0.0223(7) Uani 1 1 d . . . . .
C16 C 0.5095(5) 0.51752(13) 0.3286(3) 0.0191(8) Uani 1 1 d . . . . .
C6 C 0.5976(5) 0.68740(13) 0.2114(3) 0.0181(7) Uani 1 1 d . . . . .
C15 C 0.6329(5) 0.59961(14) 0.3357(3) 0.0182(8) Uani 1 1 d . . . . .
C7 C 0.3968(5) 0.63072(13) 0.1190(3) 0.0168(7) Uani 1 1 d . . . . .
C12 C 0.4823(5) 0.60039(14) 0.0556(3) 0.0212(8) Uani 1 1 d . . . . .
C5 C 0.7980(5) 0.75123(13) 0.2766(3) 0.0173(7) Uani 1 1 d . . . . .
C17 C 0.3525(5) 0.50754(14) 0.3698(3) 0.0217(8) Uani 1 1 d . . . . .
C2 C 1.0775(5) 0.78047(15) 0.4408(3) 0.0227(8) Uani 1 1 d . . . . .
H2 H 1.176049 0.789674 0.498663 0.027 Uiso 1 1 calc R . . . .
C8 C 0.2342(5) 0.61799(16) 0.1528(3) 0.0217(8) Uani 1 1 d . . . . .
C18 C 0.2902(6) 0.46271(15) 0.3564(3) 0.0247(9) Uani 1 1 d . . . . .
H18 H 0.183672 0.454499 0.382540 0.030 Uiso 1 1 calc R . . . .
C21 C 0.6057(5) 0.48499(14) 0.2778(3) 0.0232(8) Uani 1 1 d . . . . .
C24 C 0.5766(5) 0.75945(13) 0.0987(3) 0.0197(8) Uani 1 1 d . . . . .
C26 C 0.4031(6) 0.82586(16) 0.0255(4) 0.0283(9) Uani 1 1 d . . . . .
H26A H 0.499120 0.848547 0.025397 0.042 Uiso 1 1 calc GR . . . .
H26B H 0.293734 0.841605 0.037514 0.042 Uiso 1 1 calc GR . . . .
H26C H 0.377836 0.809745 -0.047881 0.042 Uiso 1 1 calc GR . . . .
C11 C 0.4057(6) 0.55749(15) 0.0283(3) 0.0254(9) Uani 1 1 d . . . . .
H11 H 0.462282 0.536727 -0.015057 0.030 Uiso 1 1 calc R . . . .
C1 C 1.0052(5) 0.73716(15) 0.4426(3) 0.0217(8) Uani 1 1 d . . . . .
H1 H 1.053845 0.717077 0.503655 0.026 Uiso 1 1 calc R . . . .
C3 C 1.0050(5) 0.81105(14) 0.3530(3) 0.0215(8) Uani 1 1 d . . . . .
C4 C 0.8644(5) 0.79554(14) 0.2695(3) 0.0219(8) Uani 1 1 d . . . . .
H4 H 0.813668 0.815047 0.207745 0.026 Uiso 1 1 calc R . . . .
C9 C 0.1643(6) 0.57438(16) 0.1239(3) 0.0259(9) Uani 1 1 d . . . . .
H9 H 0.056229 0.565236 0.146901 0.031 Uiso 1 1 calc R . . . .
C19 C 0.3801(6) 0.42935(15) 0.3054(4) 0.0287(9) Uani 1 1 d . . . . .
H19 H 0.334180 0.398802 0.296729 0.034 Uiso 1 1 calc R . . . .
C27 C 1.0748(6) 0.85932(15) 0.3494(4) 0.0255(9) Uani 1 1 d . . . . .
H27A H 1.010091 0.879720 0.392824 0.038 Uiso 1 1 calc GR . . . .
H27B H 1.056013 0.869821 0.270195 0.038 Uiso 1 1 calc GR . . . .
H27C H 1.204007 0.859935 0.382917 0.038 Uiso 1 1 calc GR . . . .
C22 C 0.2590(6) 0.54441(15) 0.4255(3) 0.0256(9) Uani 1 1 d . . . . .
H22A H 0.345967 0.558884 0.487029 0.038 Uiso 1 1 calc GR . . . .
H22B H 0.161110 0.530528 0.456898 0.038 Uiso 1 1 calc GR . . . .
H22C H 0.209181 0.567755 0.368876 0.038 Uiso 1 1 calc GR . . . .
C23 C 0.7767(5) 0.49824(15) 0.2399(4) 0.0270(9) Uani 1 1 d . . . . .
H23A H 0.750726 0.522528 0.182128 0.040 Uiso 1 1 calc GR . . . .
H23B H 0.826086 0.471261 0.207479 0.040 Uiso 1 1 calc GR . . . .
H23C H 0.864706 0.509579 0.305377 0.040 Uiso 1 1 calc GR . . . .
C20 C 0.5367(6) 0.44044(15) 0.2670(4) 0.0269(9) Uani 1 1 d . . . . .
H20 H 0.597434 0.417290 0.232848 0.032 Uiso 1 1 calc R . . . .
C14 C 0.6521(5) 0.61504(16) 0.0173(4) 0.0269(9) Uani 1 1 d . . . . .
H14A H 0.633368 0.645287 -0.019538 0.040 Uiso 1 1 calc GR . . . .
H14B H 0.681915 0.592416 -0.036887 0.040 Uiso 1 1 calc GR . . . .
H14C H 0.751502 0.616938 0.083445 0.040 Uiso 1 1 calc GR . . . .
C13 C 0.1420(6) 0.65163(16) 0.2180(4) 0.0286(9) Uani 1 1 d . . . . .
H13A H 0.225436 0.660845 0.287805 0.043 Uiso 1 1 calc GR . . . .
H13B H 0.035297 0.637070 0.237810 0.043 Uiso 1 1 calc GR . . . .
H13C H 0.105096 0.678905 0.170878 0.043 Uiso 1 1 calc GR . . . .
C25 C 0.4007(6) 0.79980(17) 0.2239(4) 0.0331(10) Uani 1 1 d . . . . .
H25A H 0.427112 0.772252 0.271655 0.050 Uiso 1 1 calc GR . . . .
H25B H 0.270512 0.805663 0.208435 0.050 Uiso 1 1 calc GR . . . .
H25C H 0.464249 0.826340 0.263731 0.050 Uiso 1 1 calc GR . . . .
C10 C 0.2484(6) 0.54401(14) 0.0624(4) 0.0289(9) Uani 1 1 d . . . . .
H10 H 0.199104 0.514226 0.043771 0.035 Uiso 1 1 calc R . . . .

loop_
_atom_site_aniso_label
_atom_site_aniso_U_11
_atom_site_aniso_U_22
_atom_site_aniso_U_33
_atom_site_aniso_U_23
_atom_site_aniso_U_13
_atom_site_aniso_U_12
Pt1 0.01874(9) 0.01157(10) 0.01597(10) -0.00043(5) 0.00241(6) -0.00133(6)
Cl1 0.0270(4) 0.0185(4) 0.0197(4) 0.0043(4) -0.0014(3) -0.0030(4)
O1 0.0303(14) 0.0247(15) 0.0221(14) 0.0050(12) 0.0076(12) 0.0019(12)
N1 0.0195(14) 0.0152(15) 0.0177(14) -0.0021(13) 0.0048(12) -0.0008(13)
N4 0.0245(15) 0.0153(17) 0.0196(15) 0.0003(13) 0.0016(13) -0.0009(14)
N2 0.0235(15) 0.0157(16) 0.0196(15) -0.0011(14) 0.0000(13) -0.0045(13)
N3 0.0221(15) 0.0122(15) 0.0201(15) -0.0002(13) 0.0021(13) -0.0006(13)
N5 0.0276(16) 0.0162(16) 0.0227(16) 0.0022(14) 0.0044(13) -0.0003(14)
C16 0.0283(18) 0.0100(17) 0.0172(17) 0.0008(14) -0.0001(15) -0.0042(15)
C6 0.0230(17) 0.0122(17) 0.0198(17) -0.0012(15) 0.0064(15) 0.0026(15)
C15 0.0199(16) 0.020(2) 0.0142(16) 0.0006(15) 0.0029(14) 0.0010(16)
C7 0.0212(17) 0.0125(17) 0.0145(16) 0.0026(14) -0.0021(14) -0.0010(15)
C12 0.0249(18) 0.0188(19) 0.0171(17) 0.0006(15) -0.0023(15) 0.0027(16)
C5 0.0205(16) 0.0170(18) 0.0136(16) -0.0011(14) 0.0016(14) 0.0011(15)
C17 0.0279(18) 0.020(2) 0.0145(17) 0.0030(15) -0.0015(15) -0.0015(17)
C2 0.0229(18) 0.023(2) 0.0198(18) -0.0021(16) -0.0021(15) -0.0041(16)
C8 0.0229(18) 0.023(2) 0.0170(18) 0.0026(15) -0.0012(15) -0.0009(16)
C18 0.0260(18) 0.023(2) 0.023(2) 0.0041(16) -0.0008(16) -0.0072(17)
C21 0.0280(18) 0.020(2) 0.0205(18) -0.0002(16) 0.0005(16) -0.0001(17)
C24 0.0217(17) 0.0149(18) 0.0214(18) 0.0030(16) 0.0011(15) -0.0013(15)
C26 0.0262(19) 0.027(2) 0.031(2) 0.0095(19) 0.0040(17) 0.0032(18)
C11 0.033(2) 0.0182(19) 0.0214(19) -0.0019(17) -0.0032(16) 0.0055(17)
C1 0.0205(17) 0.021(2) 0.0223(18) -0.0005(16) 0.0017(15) -0.0005(16)
C3 0.0242(17) 0.0170(19) 0.0234(19) -0.0008(16) 0.0045(15) -0.0032(16)
C4 0.0247(18) 0.0188(19) 0.0220(19) 0.0007(16) 0.0044(15) -0.0008(16)
C9 0.0281(19) 0.027(2) 0.0192(19) 0.0045(17) -0.0029(16) -0.0085(18)
C19 0.037(2) 0.016(2) 0.030(2) -0.0007(18) -0.0001(18) -0.0078(18)
C27 0.031(2) 0.020(2) 0.024(2) -0.0029(17) 0.0023(17) -0.0058(17)
C22 0.032(2) 0.025(2) 0.0204(19) 0.0021(17) 0.0061(16) -0.0014(18)
C23 0.0298(19) 0.025(2) 0.025(2) -0.0027(18) 0.0028(17) -0.0003(18)
C20 0.034(2) 0.017(2) 0.029(2) -0.0029(17) 0.0032(17) 0.0015(18)
C14 0.0262(19) 0.029(2) 0.026(2) -0.0042(18) 0.0076(16) 0.0037(18)
C13 0.030(2) 0.032(2) 0.025(2) -0.0008(19) 0.0103(18) -0.0005(19)
C25 0.040(2) 0.029(2) 0.033(2) -0.001(2) 0.0137(19) 0.006(2)
C10 0.041(2) 0.0141(19) 0.025(2) 0.0011(17) -0.0085(18) -0.0062(18)

loop_
_atom_type_symbol
_atom_type_description
_atom_type_scat_dispersion_real
_atom_type_scat_dispersion_imag
_atom_type_scat_source
C C 0.0181 0.0091 'International Tables Vol C Tables 4.2.6.8 and 6.1.1.4'
H H 0.0000 0.0000 'International Tables Vol C Tables 4.2.6.8 and 6.1.1.4'
Cl Cl 0.3639 0.7018 'International Tables Vol C Tables 4.2.6.8 and 6.1.1.4'
N N 0.0311 0.0180 'International Tables Vol C Tables 4.2.6.8 and 6.1.1.4'
O O 0.0492 0.0322 'International Tables Vol C Tables 4.2.6.8 and 6.1.1.4'
Pt Pt -4.5932 6.9264 'International Tables Vol C Tables 4.2.6.8 and 6.1.1.4'

loop_
_geom_angle_atom_site_label_1
_geom_angle_atom_site_label_2
_geom_angle_atom_site_label_3
_geom_angle
_geom_angle_site_symmetry_1
_geom_angle_site_symmetry_3
_geom_angle_publ_flag
N1 Pt1 Cl1 94.05(9) . . ?
C6 Pt1 Cl1 175.11(11) . . ?
C6 Pt1 N1 81.36(14) . . ?
C15 Pt1 Cl1 87.39(11) . . ?
C15 Pt1 N1 178.42(14) . . ?
C15 Pt1 C6 97.22(16) . . ?
C5 N1 Pt1 114.5(2) . . ?
C1 N1 Pt1 127.7(3) . . ?
C1 N1 C5 117.8(3) . . ?
C15 N4 C16 174.0(4) . . ?
C6 N2 C24 119.6(3) . . ?
C5 N2 C6 120.4(3) . . ?
C5 N2 C24 119.6(3) . . ?
C6 N3 C7 124.2(3) . . ?
C24 N5 C26 117.3(3) . . ?
C24 N5 C25 124.7(3) . . ?
C25 N5 C26 117.8(3) . . ?
N4 C16 C17 118.4(4) . . ?
C21 C16 N4 117.5(3) . . ?
C21 C16 C17 124.1(4) . . ?
N2 C6 Pt1 110.0(3) . . ?
N3 C6 Pt1 136.4(3) . . ?
N3 C6 N2 113.5(3) . . ?
N4 C15 Pt1 173.1(3) . . ?
N3 C7 C12 119.1(3) . . ?
N3 C7 C8 119.7(4) . . ?
C12 C7 C8 120.7(4) . . ?
C7 C12 C14 120.0(4) . . ?
C11 C12 C7 118.5(4) . . ?
C11 C12 C14 121.6(4) . . ?
N1 C5 N2 113.7(3) . . ?
N1 C5 C4 122.5(3) . . ?
N2 C5 C4 123.8(3) . . ?
C16 C17 C22 120.8(4) . . ?
C18 C17 C16 116.5(4) . . ?
C18 C17 C22 122.7(4) . . ?
C1 C2 H2 120.2 . . ?
C1 C2 C3 119.6(3) . . ?
C3 C2 H2 120.2 . . ?
C7 C8 C13 119.7(4) . . ?
C9 C8 C7 118.3(4) . . ?
C9 C8 C13 121.9(4) . . ?
C17 C18 H18 119.3 . . ?
C17 C18 C19 121.4(4) . . ?
C19 C18 H18 119.3 . . ?
C16 C21 C23 120.6(4) . . ?
C20 C21 C16 116.7(4) . . ?
C20 C21 C23 122.6(4) . . ?
O1 C24 N2 120.8(3) . . ?
O1 C24 N5 124.9(4) . . ?
N5 C24 N2 114.3(3) . . ?
N5 C26 H26A 109.5 . . ?
N5 C26 H26B 109.5 . . ?
N5 C26 H26C 109.5 . . ?
H26A C26 H26B 109.5 . . ?
H26A C26 H26C 109.5 . . ?
H26B C26 H26C 109.5 . . ?
C12 C11 H11 119.1 . . ?
C12 C11 C10 121.8(4) . . ?
C10 C11 H11 119.1 . . ?
N1 C1 C2 122.8(4) . . ?
N1 C1 H1 118.6 . . ?
C2 C1 H1 118.6 . . ?
C2 C3 C27 121.6(4) . . ?
C4 C3 C2 117.9(4) . . ?
C4 C3 C27 120.5(4) . . ?
C5 C4 H4 120.2 . . ?
C3 C4 C5 119.5(4) . . ?
C3 C4 H4 120.2 . . ?
C8 C9 H9 119.3 . . ?
C10 C9 C8 121.5(4) . . ?
C10 C9 H9 119.3 . . ?
C18 C19 H19 119.8 . . ?
C20 C19 C18 120.4(4) . . ?
C20 C19 H19 119.8 . . ?
C3 C27 H27A 109.5 . . ?
C3 C27 H27B 109.5 . . ?
C3 C27 H27C 109.5 . . ?
H27A C27 H27B 109.5 . . ?
H27A C27 H27C 109.5 . . ?
H27B C27 H27C 109.5 . . ?
C17 C22 H22A 109.5 . . ?
C17 C22 H22B 109.5 . . ?
C17 C22 H22C 109.5 . . ?
H22A C22 H22B 109.5 . . ?
H22A C22 H22C 109.5 . . ?
H22B C22 H22C 109.5 . . ?
C21 C23 H23A 109.5 . . ?
C21 C23 H23B 109.5 . . ?
C21 C23 H23C 109.5 . . ?
H23A C23 H23B 109.5 . . ?
H23A C23 H23C 109.5 . . ?
H23B C23 H23C 109.5 . . ?
C21 C20 H20 119.6 . . ?
C19 C20 C21 120.8(4) . . ?
C19 C20 H20 119.6 . . ?
C12 C14 H14A 109.5 . . ?
C12 C14 H14B 109.5 . . ?
C12 C14 H14C 109.5 . . ?
H14A C14 H14B 109.5 . . ?
H14A C14 H14C 109.5 . . ?
H14B C14 H14C 109.5 . . ?
C8 C13 H13A 109.5 . . ?
C8 C13 H13B 109.5 . . ?
C8 C13 H13C 109.5 . . ?
H13A C13 H13B 109.5 . . ?
H13A C13 H13C 109.5 . . ?
H13B C13 H13C 109.5 . . ?
N5 C25 H25A 109.5 . . ?
N5 C25 H25B 109.5 . . ?
N5 C25 H25C 109.5 . . ?
H25A C25 H25B 109.5 . . ?
H25A C25 H25C 109.5 . . ?
H25B C25 H25C 109.5 . . ?
C11 C10 H10 120.4 . . ?
C9 C10 C11 119.2(4) . . ?
C9 C10 H10 120.4 . . ?

loop_
_geom_bond_atom_site_label_1
_geom_bond_atom_site_label_2
_geom_bond_distance
_geom_bond_site_symmetry_2
_geom_bond_publ_flag
Pt1 Cl1 2.3925(9) . ?
Pt1 N1 2.043(3) . ?
Pt1 C6 2.003(4) . ?
Pt1 C15 1.910(4) . ?
O1 C24 1.213(5) . ?
N1 C5 1.351(5) . ?
N1 C1 1.350(5) . ?
N4 C16 1.402(5) . ?
N4 C15 1.155(5) . ?
N2 C6 1.413(5) . ?
N2 C5 1.378(5) . ?
N2 C24 1.452(5) . ?
N3 C6 1.269(5) . ?
N3 C7 1.401(5) . ?
N5 C24 1.347(5) . ?
N5 C26 1.460(5) . ?
N5 C25 1.457(6) . ?
C16 C17 1.403(6) . ?
C16 C21 1.401(6) . ?
C7 C12 1.401(6) . ?
C7 C8 1.418(5) . ?
C12 C11 1.385(6) . ?
C12 C14 1.507(6) . ?
C5 C4 1.389(6) . ?
C17 C18 1.382(6) . ?
C17 C22 1.508(6) . ?
C2 H2 0.9500 . ?
C2 C1 1.372(6) . ?
C2 C3 1.402(6) . ?
C8 C9 1.388(6) . ?
C8 C13 1.504(6) . ?
C18 H18 0.9500 . ?
C18 C19 1.392(7) . ?
C21 C23 1.502(6) . ?
C21 C20 1.390(6) . ?
C26 H26A 0.9800 . ?
C26 H26B 0.9800 . ?
C26 H26C 0.9800 . ?
C11 H11 0.9500 . ?
C11 C10 1.388(7) . ?
C1 H1 0.9500 . ?
C3 C4 1.383(6) . ?
C3 C27 1.500(6) . ?
C4 H4 0.9500 . ?
C9 H9 0.9500 . ?
C9 C10 1.381(7) . ?
C19 H19 0.9500 . ?
C19 C20 1.390(6) . ?
C27 H27A 0.9800 . ?
C27 H27B 0.9800 . ?
C27 H27C 0.9800 . ?
C22 H22A 0.9800 . ?
C22 H22B 0.9800 . ?
C22 H22C 0.9800 . ?
C23 H23A 0.9800 . ?
C23 H23B 0.9800 . ?
C23 H23C 0.9800 . ?
C20 H20 0.9500 . ?
C14 H14A 0.9800 . ?
C14 H14B 0.9800 . ?
C14 H14C 0.9800 . ?
C13 H13A 0.9800 . ?
C13 H13B 0.9800 . ?
C13 H13C 0.9800 . ?
C25 H25A 0.9800 . ?
C25 H25B 0.9800 . ?
C25 H25C 0.9800 . ?
C10 H10 0.9500 . ?

loop_
_geom_torsion_atom_site_label_1
_geom_torsion_atom_site_label_2
_geom_torsion_atom_site_label_3
_geom_torsion_atom_site_label_4
_geom_torsion
_geom_torsion_site_symmetry_1
_geom_torsion_site_symmetry_2
_geom_torsion_site_symmetry_3
_geom_torsion_site_symmetry_4
_geom_torsion_publ_flag
Pt1 N1 C5 N2 1.5(4) . . . . ?
Pt1 N1 C5 C4 -179.2(3) . . . . ?
Pt1 N1 C1 C2 179.2(3) . . . . ?
N1 C5 C4 C3 -1.4(6) . . . . ?
N4 C16 C17 C18 178.1(3) . . . . ?
N4 C16 C17 C22 -1.9(5) . . . . ?
N4 C16 C21 C23 2.9(5) . . . . ?
N4 C16 C21 C20 -178.3(3) . . . . ?
N2 C5 C4 C3 177.8(4) . . . . ?
N3 C7 C12 C11 -173.1(3) . . . . ?
N3 C7 C12 C14 6.1(5) . . . . ?
N3 C7 C8 C9 173.6(3) . . . . ?
N3 C7 C8 C13 -6.2(5) . . . . ?
C16 C17 C18 C19 0.5(6) . . . . ?
C16 C21 C20 C19 -0.2(6) . . . . ?
C6 N2 C5 N1 -2.1(5) . . . . ?
C6 N2 C5 C4 178.6(4) . . . . ?
C6 N2 C24 O1 -75.1(5) . . . . ?
C6 N2 C24 N5 107.0(4) . . . . ?
C6 N3 C7 C12 -80.1(5) . . . . ?
C6 N3 C7 C8 107.7(4) . . . . ?
C7 N3 C6 Pt1 -15.4(6) . . . . ?
C7 N3 C6 N2 169.5(3) . . . . ?
C7 C12 C11 C10 -0.3(6) . . . . ?
C7 C8 C9 C10 -0.8(6) . . . . ?
C12 C7 C8 C9 1.5(5) . . . . ?
C12 C7 C8 C13 -178.2(4) . . . . ?
C12 C11 C10 C9 1.0(6) . . . . ?
C5 N1 C1 C2 -1.4(6) . . . . ?
C5 N2 C6 Pt1 1.6(4) . . . . ?
C5 N2 C6 N3 178.0(3) . . . . ?
C5 N2 C24 O1 97.4(5) . . . . ?
C5 N2 C24 N5 -80.4(4) . . . . ?
C17 C16 C21 C23 -177.7(4) . . . . ?
C17 C16 C21 C20 1.1(6) . . . . ?
C17 C18 C19 C20 0.4(6) . . . . ?
C2 C3 C4 C5 1.4(6) . . . . ?
C8 C7 C12 C11 -1.0(5) . . . . ?
C8 C7 C12 C14 178.1(3) . . . . ?
C8 C9 C10 C11 -0.4(6) . . . . ?
C18 C19 C20 C21 -0.5(7) . . . . ?
C21 C16 C17 C18 -1.2(6) . . . . ?
C21 C16 C17 C22 178.7(4) . . . . ?
C24 N2 C6 Pt1 174.1(3) . . . . ?
C24 N2 C6 N3 -9.5(5) . . . . ?
C24 N2 C5 N1 -174.6(3) . . . . ?
C24 N2 C5 C4 6.1(6) . . . . ?
C26 N5 C24 O1 -9.0(6) . . . . ?
C26 N5 C24 N2 168.8(3) . . . . ?
C1 N1 C5 N2 -178.0(3) . . . . ?
C1 N1 C5 C4 1.3(5) . . . . ?
C1 C2 C3 C4 -1.5(6) . . . . ?
C1 C2 C3 C27 177.8(4) . . . . ?
C3 C2 C1 N1 1.5(6) . . . . ?
C27 C3 C4 C5 -177.9(4) . . . . ?
C22 C17 C18 C19 -179.5(4) . . . . ?
C23 C21 C20 C19 178.6(4) . . . . ?
C14 C12 C11 C10 -179.4(4) . . . . ?
C13 C8 C9 C10 178.9(4) . . . . ?
C25 N5 C24 O1 176.2(4) . . . . ?
C25 N5 C24 N2 -6.0(5) . . . . ?
